data_4124225
loop_
_publ_author_name
'Pinkowicz, Dawid'
'Rams, Micha\/l'
'Mi\<sek, Martin'
'Kamenev, Konstantin V.'
'Tomkowiak, Hanna'
'Katrusiak, Andrzej'
'Sieklucka, Barbara'

_publ_section_title
;
 Enforcing Multifunctionality: A Pressure-Induced Spin-Crossover
 Photomagnet.
;
_journal_issue 27
_journal_name_full 'Journal of the American Chemical Society'
_journal_page_first 8795
_journal_page_last 8802
_journal_paper_doi 10.1021/jacs.5b04303
_journal_volume 137
_journal_year 2015
_chemical_formula_moiety 'C32 H32 Fe2 N24 Nb,4(H2 O)'
_chemical_formula_sum 'C32 H40 Fe2 N24 Nb O4'
_chemical_formula_weight 1029.49
_chemical_name_systematic
; 
 ? 
;
_space_group_IT_number 88
_symmetry_cell_setting tetragonal
_symmetry_space_group_name_Hall '-I 4ad'
_symmetry_space_group_name_H-M 'I 41/a :2'
_atom_sites_solution_hydrogens geom
_atom_sites_solution_primary direct
_atom_sites_solution_secondary difmap
_audit_creation_method SHELXL-97
_cell_angle_alpha 90.00
_cell_angle_beta 90.00
_cell_angle_gamma 90.00
_cell_formula_units_Z 4
_cell_length_a 20.986(2)
_cell_length_b 20.986(2)
_cell_length_c 9.26(3)
_cell_measurement_pressure 1550000
_cell_measurement_temperature 296(2)
_cell_measurement_theta_max 26.99
_cell_measurement_theta_min 4.14
_cell_volume 4078(13)
_computing_cell_refinement 'CrysAlis (Oxford Diffraction, 2002)'
_computing_data_collection 'CrysAlis (Oxford Diffraction, 2002)'
_computing_data_reduction 'CrysAlis (Oxford Diffraction, 2002)'
_computing_molecular_graphics
;
Mercury
;
_computing_publication_material 'SHELXL-97 (Sheldrick, 1997)'
_computing_structure_refinement 'SHELXL-97 (Sheldrick, 1997)'
_computing_structure_solution 'SHELXS-97 (Sheldrick, 1997)'
_diffrn_ambient_temperature 296(2)
_diffrn_measured_fraction_theta_full 0.287
_diffrn_measured_fraction_theta_max 0.287
_diffrn_radiation_monochromator graphite
_diffrn_radiation_source 'fine-focus sealed tube'
_diffrn_radiation_type MoK\a
_diffrn_radiation_wavelength 0.71073
_diffrn_reflns_av_R_equivalents 0.2166
_diffrn_reflns_av_sigmaI/netI 0.1396
_diffrn_reflns_limit_h_max 26
_diffrn_reflns_limit_h_min -26
_diffrn_reflns_limit_k_max 26
_diffrn_reflns_limit_k_min -27
_diffrn_reflns_limit_l_max 3
_diffrn_reflns_limit_l_min -3
_diffrn_reflns_number 6969
_diffrn_reflns_theta_full 26.99
_diffrn_reflns_theta_max 26.99
_diffrn_reflns_theta_min 4.14
_exptl_absorpt_coefficient_mu 1.050
_exptl_absorpt_correction_T_max 0.811
_exptl_absorpt_correction_T_min 0.666
_exptl_absorpt_correction_type numerical
_exptl_absorpt_process_details
;   
Xcalibur CCD System, CrysAlisPro Software System, version 171.37.31;
 Oxford Diffraction Poland, 2014 
;
_exptl_crystal_colour blue
_exptl_crystal_density_diffrn 1.676
_exptl_crystal_density_method 'not measured'
_exptl_crystal_description prism
_exptl_crystal_F_000 2100
_exptl_crystal_size_max 0.55
_exptl_crystal_size_mid 0.33
_exptl_crystal_size_min 0.20
_refine_diff_density_max 0.260
_refine_diff_density_min -0.279
_refine_diff_density_rms 0.070
_refine_ls_extinction_method none
_refine_ls_goodness_of_fit_ref 1.157
_refine_ls_hydrogen_treatment mixed
_refine_ls_matrix_type full
_refine_ls_number_parameters 150
_refine_ls_number_reflns 638
_refine_ls_number_restraints 108
_refine_ls_restrained_S_all 1.108
_refine_ls_R_factor_all 0.1656
_refine_ls_R_factor_gt 0.0677
_refine_ls_shift/su_max 0.000
_refine_ls_shift/su_mean 0.000
_refine_ls_structure_factor_coef Fsqd
_refine_ls_weighting_details 'calc w=1/[\s^2^(Fo^2^)+(0.0500P)^2^+0.0100P] where P=(Fo^2^+2Fc^2^)/3'
_refine_ls_weighting_scheme calc
_refine_ls_wR_factor_gt 0.1307
_refine_ls_wR_factor_ref 0.1615
_reflns_number_gt 286
_reflns_number_total 638
_reflns_threshold_expression >2sigma(I)
_cod_data_source_file ja5b04303_si_004.cif
_cod_data_source_block 1.55_GPa
_cod_original_cell_volume 4079(11)
_cod_original_sg_symbol_H-M I41/a
_cod_database_code 4124225

loop_
_symmetry_equiv_pos_as_xyz
'x, y, z'
'-x+1/2, -y, z+1/2'
'-y+3/4, x+1/4, z+1/4'
'y+3/4, -x+3/4, z+3/4'
'x+1/2, y+1/2, z+1/2'
'-x+1, -y+1/2, z+1'
'-y+5/4, x+3/4, z+3/4'
'y+5/4, -x+5/4, z+5/4'
'-x, -y, -z'
'x-1/2, y, -z-1/2'
'y-3/4, -x-1/4, -z-1/4'
'-y-3/4, x-3/4, -z-3/4'
'-x+1/2, -y+1/2, -z+1/2'
'x, y+1/2, -z'
'y-1/4, -x+1/4, -z+1/4'
'-y-1/4, x-1/4, -z-1/4'

loop_
_atom_site_label
_atom_site_type_symbol
_atom_site_fract_x
_atom_site_fract_y
_atom_site_fract_z
_atom_site_U_iso_or_equiv
_atom_site_adp_type
_atom_site_occupancy
_atom_site_symmetry_multiplicity
_atom_site_calc_flag
_atom_site_refinement_flags
Nb Nb 0.5000 0.7500 0.6250 0.067(3) Uani 1 4 d SU
Fe Fe 0.2500 0.7500 0.7500 0.067(4) Uani 1 2 d SU
C1 C 0.3991(7) 0.7670(5) 0.698(5) 0.071(6) Uani 1 1 d U
N1 N 0.3472(5) 0.7710(4) 0.720(3) 0.056(5) Uani 1 1 d U
C2 C 0.5634(7) 0.7391(7) 0.428(5) 0.060(6) Uani 1 1 d U
N2 N 0.5910(7) 0.7315(6) 0.319(5) 0.083(6) Uani 1 1 d U
N11 N 0.2281(5) 0.8339(4) 0.858(4) 0.056(5) Uani 1 1 d U
N12 N 0.2687(5) 0.8612(5) 0.953(4) 0.073(5) Uani 1 1 d U
H12 H 0.3039 0.8442 0.9807 0.088 Uiso 1 1 calc R
C13 C 0.2475(6) 0.9183(6) 1.000(4) 0.077(6) Uani 1 1 d U
H13 H 0.2674 0.9445 1.0670 0.092 Uiso 1 1 calc R
C14 C 0.1922(6) 0.9303(7) 0.930(4) 0.071(6) Uani 1 1 d U
H14 H 0.1675 0.9670 0.9321 0.085 Uiso 1 1 calc R
C15 C 0.1820(6) 0.8773(7) 0.860(4) 0.077(6) Uani 1 1 d U
H15 H 0.1437 0.8702 0.8121 0.092 Uiso 1 1 calc R
N21 N 0.2359(6) 0.7957(6) 0.536(5) 0.080(6) Uani 1 1 d U
N22 N 0.2839(6) 0.7950(6) 0.440(4) 0.078(6) Uani 1 1 d U
H22 H 0.3199 0.7767 0.4563 0.093 Uiso 1 1 calc R
C23 C 0.2706(8) 0.8240(8) 0.324(6) 0.086(8) Uani 1 1 d U
H23 H 0.3001 0.8338 0.2525 0.103 Uiso 1 1 calc R
C24 C 0.2073(9) 0.8388(8) 0.318(7) 0.101(9) Uani 1 1 d U
H24 H 0.1823 0.8527 0.2417 0.121 Uiso 1 1 calc R
C25 C 0.1901(7) 0.8257(7) 0.474(5) 0.065(6) Uani 1 1 d U
H25 H 0.1521 0.8376 0.5185 0.078 Uiso 1 1 calc R
O1 O 0.3822(4) 0.8089(4) 1.051(3) 0.072(5) Uani 1 1 d DU
H1A H 0.387(6) 0.778(4) 1.121(9) 0.086 Uiso 1 1 d D
H1B H 0.414(3) 0.839(2) 1.064(13) 0.086 Uiso 1 1 d D

loop_
_atom_site_aniso_label
_atom_site_aniso_U_11
_atom_site_aniso_U_22
_atom_site_aniso_U_33
_atom_site_aniso_U_23
_atom_site_aniso_U_13
_atom_site_aniso_U_12
Nb 0.0553(10) 0.0553(10) 0.090(10) 0.000 0.000 0.000
Fe 0.0477(15) 0.0695(18) 0.085(11) 0.003(4) 0.005(3) 0.0027(11)
C1 0.078(7) 0.062(6) 0.072(14) 0.001(9) -0.002(9) -0.011(6)
N1 0.054(5) 0.060(5) 0.053(13) 0.002(8) -0.001(8) 0.007(4)
C2 0.054(7) 0.066(7) 0.062(14) 0.000(9) 0.003(9) 0.005(6)
N2 0.077(8) 0.090(7) 0.081(14) -0.006(9) 0.014(9) 0.007(6)
N11 0.052(5) 0.061(5) 0.056(13) 0.001(8) -0.022(8) -0.005(5)
N12 0.065(6) 0.081(6) 0.074(13) -0.008(9) -0.005(8) 0.004(5)
C13 0.083(7) 0.069(7) 0.077(14) -0.010(9) -0.010(9) -0.011(6)
C14 0.067(7) 0.074(7) 0.072(13) 0.003(9) -0.001(9) 0.012(6)
C15 0.062(7) 0.089(8) 0.079(14) -0.004(9) 0.002(9) 0.003(6)
N21 0.072(7) 0.086(7) 0.082(13) 0.017(9) 0.011(9) -0.010(6)
N22 0.070(7) 0.086(7) 0.077(13) 0.001(9) 0.011(9) 0.011(6)
C23 0.080(9) 0.091(9) 0.088(14) 0.006(10) 0.009(10) 0.006(7)
C24 0.100(10) 0.100(10) 0.102(15) 0.013(10) -0.003(10) 0.020(7)
C25 0.054(7) 0.076(8) 0.065(14) 0.001(10) 0.002(10) 0.019(6)
O1 0.068(5) 0.078(5) 0.068(13) 0.005(8) -0.001(8) 0.002(4)

loop_
_atom_type_symbol
_atom_type_description
_atom_type_scat_dispersion_real
_atom_type_scat_dispersion_imag
_atom_type_scat_source
C C 0.0033 0.0016 'International Tables Vol C Tables 4.2.6.8 and 6.1.1.4'
H H 0.0000 0.0000 'International Tables Vol C Tables 4.2.6.8 and 6.1.1.4'
N N 0.0061 0.0033 'International Tables Vol C Tables 4.2.6.8 and 6.1.1.4'
O O 0.0106 0.0060 'International Tables Vol C Tables 4.2.6.8 and 6.1.1.4'
Fe Fe 0.3463 0.8444 'International Tables Vol C Tables 4.2.6.8 and 6.1.1.4'
Nb Nb -2.0727 0.6215 'International Tables Vol C Tables 4.2.6.8 and 6.1.1.4'

loop_
_geom_angle_atom_site_label_1
_geom_angle_atom_site_label_2
_geom_angle_atom_site_label_3
_geom_angle
_geom_angle_site_symmetry_1
_geom_angle_site_symmetry_3
C1 Nb C1 95.2(6) 6_564 12_767
C1 Nb C1 95.2(6) 6_564 15_566
C1 Nb C1 145(2) 12_767 15_566
C1 Nb C1 145(2) 6_564 .
C1 Nb C1 95.2(6) 12_767 .
C1 Nb C1 95.2(6) 15_566 .
C1 Nb C2 75.9(9) 6_564 12_767
C1 Nb C2 144.0(13) 12_767 12_767
C1 Nb C2 70.9(14) 15_566 12_767
C1 Nb C2 76.2(9) . 12_767
C1 Nb C2 70.9(14) 6_564 .
C1 Nb C2 75.9(9) 12_767 .
C1 Nb C2 76.2(9) 15_566 .
C1 Nb C2 144.0(13) . .
C2 Nb C2 130.2(10) 12_767 .
C1 Nb C2 76.2(9) 6_564 15_566
C1 Nb C2 70.9(14) 12_767 15_566
C1 Nb C2 144.0(13) 15_566 15_566
C1 Nb C2 75.9(9) . 15_566
C2 Nb C2 73.1(16) 12_767 15_566
C2 Nb C2 130.2(10) . 15_566
C1 Nb C2 144.0(13) 6_564 6_564
C1 Nb C2 76.2(9) 12_767 6_564
C1 Nb C2 75.9(9) 15_566 6_564
C1 Nb C2 70.9(14) . 6_564
C2 Nb C2 130.2(10) 12_767 6_564
C2 Nb C2 73.1(16) . 6_564
C2 Nb C2 130.2(10) 15_566 6_564
N11 Fe N11 180.0(16) 13_566 .
N11 Fe N1 84.3(5) 13_566 .
N11 Fe N1 95.7(5) . .
N11 Fe N1 95.7(5) 13_566 13_566
N11 Fe N1 84.3(5) . 13_566
N1 Fe N1 180.0(5) . 13_566
N11 Fe N21 92.0(10) 13_566 13_566
N11 Fe N21 88.0(10) . 13_566
N1 Fe N21 94.5(8) . 13_566
N1 Fe N21 85.5(8) 13_566 13_566
N11 Fe N21 88.0(10) 13_566 .
N11 Fe N21 92.0(10) . .
N1 Fe N21 85.5(8) . .
N1 Fe N21 94.5(8) 13_566 .
N21 Fe N21 180.000(2) 13_566 .
N1 C1 Nb 172(3) . .
C1 N1 Fe 163.3(10) . .
N2 C2 Nb 173(3) . .
C15 N11 N12 99.3(19) . .
C15 N11 Fe 138(2) . .
N12 N11 Fe 122.4(8) . .
C13 N12 N11 112.3(15) . .
N12 C13 C14 107(2) . .
C15 C14 C13 102.7(15) . .
C14 C15 N11 118.0(19) . .
C25 N21 N22 106(3) . .
C25 N21 Fe 135(3) . .
N22 N21 Fe 118.9(17) . .
C23 N22 N21 113(2) . .
N22 C23 C24 111(4) . .
C23 C24 C25 99(4) . .
N21 C25 C24 110(2) . .

loop_
_geom_bond_atom_site_label_1
_geom_bond_atom_site_label_2
_geom_bond_distance
_geom_bond_site_symmetry_2
Nb C1 2.25(2) 6_564
Nb C1 2.250(19) 12_767
Nb C1 2.25(2) 15_566
Nb C1 2.25(2) .
Nb C2 2.27(4) 12_767
Nb C2 2.27(4) .
Nb C2 2.27(4) 15_566
Nb C2 2.27(4) 6_564
Fe N11 2.078(18) 13_566
Fe N11 2.078(18) .
Fe N1 2.104(11) .
Fe N1 2.104(11) 13_566
Fe N21 2.22(4) 13_566
Fe N21 2.22(4) .
C1 N1 1.114(16) .
C2 N2 1.18(6) .
N11 C15 1.329(14) .
N11 N12 1.35(3) .
N12 C13 1.347(18) .
C13 C14 1.35(3) .
C14 C15 1.31(3) .
N21 C25 1.28(3) .
N21 N22 1.34(3) .
N22 C23 1.27(6) .
C23 C24 1.37(2) .
C24 C25 1.51(8) .
